data_4326041
loop_
_publ_author_name
'Manuela Stefanelli'
'Federica Mandoj'
'Marco Mastroianni'
'Sara Nardis'
'Pruthviray Mohite'
'Frank R. Fronczek'
'Kevin M. Smith'
'Karl M. Kadish'
'Xiao Xiao'
'Zhongping Ou'
'Ping Chen'
'Roberto Paolesse'

_publ_section_title
;
 Amination Reaction on Copper and Germanium \b-Nitrocorrolates
;
_journal_name_full 'Inorganic Chemistry'
_journal_page_first 8281
_journal_page_last 8292
_journal_paper_doi 10.1021/ic2008073
_journal_volume 50
_journal_year 2011
_chemical_formula_moiety 'C38 H26 Ge N6 O3'
_chemical_formula_sum 'C38 H26 Ge N6 O3'
_chemical_formula_weight 687.24
_chemical_name_systematic
; 
 ? 
;
_space_group_IT_number 14
_symmetry_cell_setting monoclinic
_symmetry_space_group_name_Hall '-P 2ybc'
_symmetry_space_group_name_H-M 'P 1 21/c 1'
_atom_sites_solution_hydrogens geom
_atom_sites_solution_primary direct
_atom_sites_solution_secondary difmap
_audit_creation_method SHELXL-97
_cell_angle_alpha 90
_cell_angle_beta 92.646(5)
_cell_angle_gamma 90
_cell_formula_units_Z 4
_cell_length_a 10.6310(5)
_cell_length_b 18.9383(10)
_cell_length_c 15.0218(9)
_cell_measurement_reflns_used 9907
_cell_measurement_temperature 90.0(5)
_cell_measurement_theta_max 68.5
_cell_measurement_theta_min 3.7
_cell_volume 3021.2(3)
_computing_cell_refinement 'Bruker Apex-II '
_computing_data_collection 'Bruker Apex-II'
_computing_data_reduction 'Bruker Apex-II '
_computing_molecular_graphics 'ORTEP-3 for Windows (Farrugia, 1997)'
_computing_publication_material 'Bruker SHELXTL'
_computing_structure_refinement 'SHELXL-97 (Sheldrick, 2008)'
_computing_structure_solution 'SHELXS-97 (Sheldrick, 2008)'
_diffrn_ambient_temperature 90.0(5)
_diffrn_measured_fraction_theta_full 0.983
_diffrn_measured_fraction_theta_max 0.962
_diffrn_measurement_device_type 'Bruker Kappa Apex-II CCD area detector'
_diffrn_measurement_method 'phi and omega scans'
_diffrn_radiation_monochromator graphite
_diffrn_radiation_source 'fine-focus sealed tube'
_diffrn_radiation_type CuK\a
_diffrn_radiation_wavelength 1.54178
_diffrn_reflns_av_R_equivalents 0.0326
_diffrn_reflns_av_sigmaI/netI 0.0266
_diffrn_reflns_limit_h_max 12
_diffrn_reflns_limit_h_min -12
_diffrn_reflns_limit_k_max 22
_diffrn_reflns_limit_k_min -22
_diffrn_reflns_limit_l_max 17
_diffrn_reflns_limit_l_min -17
_diffrn_reflns_number 23268
_diffrn_reflns_theta_full 66.6
_diffrn_reflns_theta_max 68.9
_diffrn_reflns_theta_min 3.7
_exptl_absorpt_coefficient_mu 1.797
_exptl_absorpt_correction_T_max 0.884
_exptl_absorpt_correction_T_min 0.683
_exptl_absorpt_correction_type multi-scan
_exptl_absorpt_process_details 'SADABS (Sheldrick, 2002)'
_exptl_crystal_colour red
_exptl_crystal_density_diffrn 1.511
_exptl_crystal_description parallelepiped
_exptl_crystal_F_000 1408
_exptl_crystal_size_max 0.23
_exptl_crystal_size_mid 0.18
_exptl_crystal_size_min 0.07
_refine_diff_density_max 0.40
_refine_diff_density_min -0.42
_refine_diff_density_rms 0.058
_refine_ls_extinction_coef 0.00014(3)
_refine_ls_extinction_expression Fc^*^=kFc[1+0.001xFc^2^\l^3^/sin(2\q)]^-1/4^
_refine_ls_extinction_method SHELXL
_refine_ls_goodness_of_fit_ref 1.086
_refine_ls_hydrogen_treatment mixed
_refine_ls_matrix_type full
_refine_ls_number_parameters 445
_refine_ls_number_reflns 5398
_refine_ls_number_restraints 0
_refine_ls_restrained_S_all 1.086
_refine_ls_R_factor_all 0.034
_refine_ls_R_factor_gt 0.031
_refine_ls_shift/su_max 0.001
_refine_ls_shift/su_mean 0.000
_refine_ls_structure_factor_coef Fsqd
_refine_ls_weighting_details 'calc w=1/[\s^2^(Fo^2^)+(0.0412P)^2^+1.9302P] where P=(Fo^2^+2Fc^2^)/3'
_refine_ls_weighting_scheme calc
_refine_ls_wR_factor_gt 0.081
_refine_ls_wR_factor_ref 0.083
_reflns_number_gt 4951
_reflns_number_total 5398
_reflns_threshold_expression I>2\s(I)
_cod_data_source_file ic2008073_si_002.cif
_cod_data_source_block 2-NH2-3-NO2-TPCorrGe(OCH3)
_cod_original_sg_symbol_Hall '-P 2ybc '
_cod_original_sg_symbol_H-M 'P 21/c '
_cod_database_code 4326041

loop_
_symmetry_equiv_pos_as_xyz
'x, y, z'
'-x, y+1/2, -z+1/2'
'-x, -y, -z'
'x, -y-1/2, z-1/2'

loop_
_atom_site_label
_atom_site_type_symbol
_atom_site_fract_x
_atom_site_fract_y
_atom_site_fract_z
_atom_site_U_iso_or_equiv
_atom_site_adp_type
_atom_site_occupancy
_atom_site_symmetry_multiplicity
_atom_site_calc_flag
_atom_site_refinement_flags
Ge1 Ge 0.78757(2) 0.759852(11) 0.718498(14) 0.01561(9) Uani 0.98 1 d P
Ge1A Ge 0.6895(14) 0.7545(8) 0.7391(10) 0.038(3) Uiso 0.02 1 d P
O1 O 0.86316(16) 0.48914(8) 0.97420(10) 0.0324(3) Uani 1 1 d .
O2 O 0.89581(14) 0.46306(7) 0.83632(10) 0.0292(3) Uani 1 1 d .
O3 O 0.93299(12) 0.76641(6) 0.66385(9) 0.0192(3) Uani 1 1 d .
N1 N 0.81481(15) 0.67929(8) 0.79750(11) 0.0193(3) Uani 1 1 d .
N2 N 0.69178(14) 0.69956(8) 0.64117(11) 0.0182(3) Uani 1 1 d .
N3 N 0.69950(15) 0.84263(8) 0.67702(11) 0.0187(3) Uani 1 1 d .
N4 N 0.81760(15) 0.80680(8) 0.82897(11) 0.0189(3) Uani 1 1 d .
N5 N 0.86875(16) 0.50549(9) 0.89440(11) 0.0236(4) Uani 1 1 d .
N6 N 0.91573(17) 0.62832(10) 1.01877(12) 0.0260(4) Uani 1 1 d .
H61N H 0.917(2) 0.5872(15) 1.0470(17) 0.031 Uiso 1 1 d .
H62N H 0.926(2) 0.6667(14) 1.0529(18) 0.031 Uiso 1 1 d .
C1 C 0.85747(17) 0.69530(10) 0.88281(13) 0.0196(4) Uani 1 1 d .
C2 C 0.87610(17) 0.63220(10) 0.93295(13) 0.0209(4) Uani 1 1 d .
C3 C 0.84729(18) 0.57773(10) 0.87126(13) 0.0208(4) Uani 1 1 d .
C4 C 0.80429(17) 0.60720(10) 0.78676(13) 0.0190(4) Uani 1 1 d .
C5 C 0.74701(18) 0.58058(10) 0.70788(13) 0.0193(4) Uani 1 1 d .
C6 C 0.69510(17) 0.62513(10) 0.64113(13) 0.0197(4) Uani 1 1 d .
C7 C 0.62435(18) 0.60197(10) 0.56348(13) 0.0217(4) Uani 1 1 d .
H7 H 0.6123 0.5542 0.5457 0.026 Uiso 1 1 calc R
C8 C 0.57700(18) 0.65935(10) 0.51901(13) 0.0220(4) Uani 1 1 d .
H8 H 0.5263 0.6585 0.4653 0.026 Uiso 1 1 calc R
C9 C 0.61647(17) 0.72087(10) 0.56674(13) 0.0198(4) Uani 1 1 d .
C10 C 0.58327(18) 0.79051(10) 0.54740(13) 0.0200(4) Uani 1 1 d .
C11 C 0.62567(17) 0.84813(10) 0.59855(13) 0.0199(4) Uani 1 1 d .
C12 C 0.60155(19) 0.92102(10) 0.58107(14) 0.0231(4) Uani 1 1 d .
H12 H 0.5530 0.9396 0.5318 0.028 Uiso 1 1 calc R
C13 C 0.66056(18) 0.95928(10) 0.64764(13) 0.0225(4) Uani 1 1 d .
H13 H 0.6616 1.0093 0.6521 0.027 Uiso 1 1 calc R
C14 C 0.72032(17) 0.91155(10) 0.70934(13) 0.0197(4) Uani 1 1 d .
C15 C 0.78179(17) 0.92906(10) 0.79054(13) 0.0193(4) Uani 1 1 d .
C16 C 0.82717(17) 0.87790(10) 0.85022(13) 0.0190(4) Uani 1 1 d .
C17 C 0.88091(17) 0.88231(10) 0.93847(13) 0.0208(4) Uani 1 1 d .
H17 H 0.8993 0.9246 0.9704 0.025 Uiso 1 1 calc R
C18 C 0.90187(18) 0.81452(10) 0.96976(13) 0.0207(4) Uani 1 1 d .
H18 H 0.9361 0.8017 1.0270 0.025 Uiso 1 1 calc R
C19 C 0.86268(18) 0.76803(10) 0.90041(13) 0.0199(4) Uani 1 1 d .
C20 C 0.72476(18) 0.50295(10) 0.69559(13) 0.0202(4) Uani 1 1 d .
C21 C 0.63430(19) 0.46929(11) 0.74488(15) 0.0261(4) Uani 1 1 d .
H21 H 0.5879 0.4956 0.7861 0.031 Uiso 1 1 calc R
C22 C 0.6119(2) 0.39740(11) 0.73390(16) 0.0310(5) Uani 1 1 d .
H22 H 0.5498 0.3748 0.7674 0.037 Uiso 1 1 calc R
C23 C 0.6795(2) 0.35866(11) 0.67430(15) 0.0299(5) Uani 1 1 d .
H23 H 0.6645 0.3095 0.6674 0.036 Uiso 1 1 calc R
C24 C 0.7687(2) 0.39159(11) 0.62490(14) 0.0276(4) Uani 1 1 d .
H24 H 0.8155 0.3650 0.5842 0.033 Uiso 1 1 calc R
C25 C 0.79022(19) 0.46380(10) 0.63469(13) 0.0238(4) Uani 1 1 d .
H25 H 0.8502 0.4865 0.5994 0.029 Uiso 1 1 calc R
C26 C 0.48847(18) 0.80581(10) 0.47289(14) 0.0216(4) Uani 1 1 d .
C27 C 0.3650(2) 0.82014(14) 0.49281(16) 0.0377(5) Uani 1 1 d .
H27 H 0.3410 0.8176 0.5529 0.045 Uiso 1 1 calc R
C28 C 0.2756(2) 0.83819(14) 0.42573(18) 0.0415(6) Uani 1 1 d .
H28 H 0.1912 0.8477 0.4401 0.050 Uiso 1 1 calc R
C29 C 0.3103(2) 0.84208(11) 0.33873(15) 0.0302(5) Uani 1 1 d .
H29 H 0.2496 0.8543 0.2929 0.036 Uiso 1 1 calc R
C30 C 0.4322(2) 0.82830(13) 0.31813(15) 0.0347(5) Uani 1 1 d .
H30 H 0.4561 0.8314 0.2581 0.042 Uiso 1 1 calc R
C31 C 0.5213(2) 0.80966(12) 0.38517(15) 0.0303(5) Uani 1 1 d .
H31 H 0.6053 0.7995 0.3703 0.036 Uiso 1 1 calc R
C32 C 0.79412(18) 1.00449(10) 0.81935(13) 0.0196(4) Uani 1 1 d .
C33 C 0.69597(19) 1.03854(11) 0.85994(14) 0.0241(4) Uani 1 1 d .
H33 H 0.6177 1.0151 0.8654 0.029 Uiso 1 1 calc R
C34 C 0.71240(19) 1.10689(11) 0.89255(14) 0.0260(4) Uani 1 1 d .
H34 H 0.6449 1.1302 0.9196 0.031 Uiso 1 1 calc R
C35 C 0.82640(19) 1.14101(10) 0.88577(14) 0.0244(4) Uani 1 1 d .
H35 H 0.8380 1.1872 0.9094 0.029 Uiso 1 1 calc R
C36 C 0.92388(19) 1.10746(11) 0.84423(14) 0.0240(4) Uani 1 1 d .
H36 H 1.0020 1.1310 0.8387 0.029 Uiso 1 1 calc R
C37 C 0.90773(18) 1.03989(11) 0.81091(14) 0.0236(4) Uani 1 1 d .
H37 H 0.9746 1.0174 0.7820 0.028 Uiso 1 1 calc R
C38 C 1.04252(18) 0.79214(11) 0.71373(14) 0.0255(4) Uani 1 1 d .
H38A H 1.0666 0.7584 0.7609 0.038 Uiso 1 1 calc R
H38B H 1.0233 0.8379 0.7404 0.038 Uiso 1 1 calc R
H38C H 1.1122 0.7977 0.6738 0.038 Uiso 1 1 calc R

loop_
_atom_site_aniso_label
_atom_site_aniso_U_11
_atom_site_aniso_U_22
_atom_site_aniso_U_33
_atom_site_aniso_U_23
_atom_site_aniso_U_13
_atom_site_aniso_U_12
Ge1 0.01773(13) 0.01405(12) 0.01496(13) -0.00009(8) -0.00013(9) -0.00012(7)
O1 0.0499(10) 0.0239(7) 0.0235(8) 0.0052(6) 0.0026(7) 0.0033(6)
O2 0.0388(8) 0.0205(7) 0.0282(8) -0.0019(6) 0.0005(6) 0.0049(6)
O3 0.0206(7) 0.0190(6) 0.0179(7) -0.0015(5) -0.0003(5) -0.0014(5)
N1 0.0217(8) 0.0160(8) 0.0200(8) -0.0003(6) 0.0007(6) 0.0007(6)
N2 0.0195(8) 0.0160(7) 0.0190(8) -0.0001(6) 0.0009(6) 0.0000(6)
N3 0.0212(8) 0.0174(8) 0.0175(8) -0.0004(6) -0.0001(6) 0.0002(6)
N4 0.0240(8) 0.0151(7) 0.0175(8) 0.0000(6) -0.0012(6) 0.0005(6)
N5 0.0277(9) 0.0189(8) 0.0241(9) 0.0011(7) -0.0001(7) 0.0016(6)
N6 0.0367(10) 0.0196(8) 0.0212(9) 0.0008(7) -0.0028(7) 0.0040(7)
C1 0.0199(9) 0.0203(9) 0.0185(9) -0.0005(7) 0.0004(7) 0.0004(7)
C2 0.0196(9) 0.0202(9) 0.0227(10) 0.0017(8) 0.0010(8) 0.0023(7)
C3 0.0237(10) 0.0170(9) 0.0219(10) 0.0013(7) 0.0022(8) 0.0011(7)
C4 0.0193(9) 0.0164(9) 0.0216(10) 0.0008(7) 0.0040(7) 0.0006(7)
C5 0.0193(9) 0.0170(9) 0.0220(10) -0.0010(7) 0.0044(7) -0.0003(7)
C6 0.0185(9) 0.0168(9) 0.0239(10) -0.0015(7) 0.0035(7) -0.0011(7)
C7 0.0214(9) 0.0187(9) 0.0251(10) -0.0021(8) 0.0015(8) -0.0028(7)
C8 0.0203(9) 0.0240(10) 0.0216(10) -0.0010(8) -0.0004(8) -0.0018(7)
C9 0.0176(9) 0.0219(9) 0.0198(10) -0.0001(7) 0.0006(7) -0.0009(7)
C10 0.0199(9) 0.0219(9) 0.0182(9) 0.0001(7) 0.0008(7) -0.0005(7)
C11 0.0190(9) 0.0204(9) 0.0202(9) 0.0016(7) 0.0003(7) 0.0009(7)
C12 0.0253(10) 0.0203(9) 0.0232(10) 0.0023(8) -0.0025(8) 0.0025(7)
C13 0.0253(10) 0.0179(9) 0.0242(10) 0.0007(8) -0.0003(8) 0.0019(7)
C14 0.0198(9) 0.0170(9) 0.0226(10) 0.0001(7) 0.0027(8) 0.0003(7)
C15 0.0190(9) 0.0184(9) 0.0207(9) 0.0004(7) 0.0032(7) 0.0001(7)
C16 0.0203(9) 0.0171(9) 0.0196(9) -0.0024(7) 0.0030(7) 0.0003(7)
C17 0.0211(9) 0.0199(9) 0.0215(10) -0.0025(7) 0.0014(8) -0.0012(7)
C18 0.0224(9) 0.0219(9) 0.0175(9) 0.0000(7) -0.0007(7) -0.0005(7)
C19 0.0196(9) 0.0209(9) 0.0192(10) 0.0020(7) 0.0009(7) 0.0011(7)
C20 0.0220(9) 0.0169(9) 0.0213(10) 0.0006(7) -0.0023(8) -0.0002(7)
C21 0.0253(10) 0.0223(10) 0.0312(11) 0.0008(8) 0.0056(9) -0.0007(8)
C22 0.0275(11) 0.0250(11) 0.0406(13) 0.0051(9) 0.0020(9) -0.0058(8)
C23 0.0348(12) 0.0173(9) 0.0365(12) -0.0008(8) -0.0093(9) -0.0028(8)
C24 0.0344(11) 0.0223(10) 0.0254(10) -0.0053(8) -0.0043(9) 0.0047(8)
C25 0.0275(10) 0.0213(10) 0.0226(10) 0.0002(8) 0.0011(8) -0.0004(8)
C26 0.0241(10) 0.0152(9) 0.0253(10) 0.0000(7) -0.0031(8) -0.0014(7)
C27 0.0293(12) 0.0564(15) 0.0271(12) -0.0026(10) -0.0015(9) 0.0078(10)
C28 0.0284(12) 0.0549(15) 0.0406(14) -0.0064(12) -0.0038(10) 0.0125(11)
C29 0.0351(12) 0.0211(10) 0.0331(12) -0.0002(8) -0.0134(9) 0.0008(8)
C30 0.0376(12) 0.0411(13) 0.0247(11) 0.0069(9) -0.0047(9) -0.0070(10)
C31 0.0235(10) 0.0414(12) 0.0259(11) 0.0043(9) -0.0007(9) -0.0018(9)
C32 0.0230(9) 0.0165(9) 0.0189(9) 0.0008(7) -0.0021(7) 0.0007(7)
C33 0.0223(10) 0.0236(10) 0.0266(10) -0.0022(8) 0.0044(8) -0.0018(8)
C34 0.0253(10) 0.0250(10) 0.0281(11) -0.0047(8) 0.0046(8) 0.0045(8)
C35 0.0283(10) 0.0199(9) 0.0247(10) -0.0025(8) -0.0029(8) -0.0002(8)
C36 0.0210(9) 0.0247(10) 0.0264(10) -0.0005(8) 0.0003(8) -0.0030(8)
C37 0.0219(10) 0.0230(10) 0.0259(10) -0.0008(8) 0.0027(8) 0.0023(8)
C38 0.0211(10) 0.0279(10) 0.0272(11) -0.0032(8) -0.0002(8) -0.0031(8)

loop_
_atom_type_symbol
_atom_type_description
_atom_type_scat_dispersion_real
_atom_type_scat_dispersion_imag
_atom_type_scat_source
C C 0.0181 0.0091 'International Tables Vol C Tables 4.2.6.8 and 6.1.1.4'
H H 0.0000 0.0000 'International Tables Vol C Tables 4.2.6.8 and 6.1.1.4'
N N 0.0311 0.0180 'International Tables Vol C Tables 4.2.6.8 and 6.1.1.4'
O O 0.0492 0.0322 'International Tables Vol C Tables 4.2.6.8 and 6.1.1.4'
Ge Ge -1.0885 0.8855 'International Tables Vol C Tables 4.2.6.8 and 6.1.1.4'

loop_
_geom_angle_atom_site_label_1
_geom_angle_atom_site_label_2
_geom_angle_atom_site_label_3
_geom_angle
O3 Ge1 N2 102.26(6)
O3 Ge1 N4 104.77(6)
N2 Ge1 N4 152.13(7)
O3 Ge1 N3 102.35(6)
N2 Ge1 N3 93.04(7)
N4 Ge1 N3 87.77(7)
O3 Ge1 N1 103.12(6)
N2 Ge1 N1 87.82(7)
N4 Ge1 N1 79.61(7)
N3 Ge1 N1 153.73(7)
N2 Ge1A N3 95.9(7)
N2 Ge1A N1 85.3(6)
N3 Ge1A N1 137.8(8)
N2 Ge1A N4 139.2(9)
N3 Ge1A N4 81.6(5)
N1 Ge1A N4 71.1(5)
C38 O3 Ge1 118.69(12)
C1 N1 C4 110.43(16)
C1 N1 Ge1 115.43(12)
C4 N1 Ge1 134.11(14)
C1 N1 Ge1A 114.4(4)
C4 N1 Ge1A 124.9(4)
C9 N2 C6 107.48(15)
C9 N2 Ge1A 117.1(5)
C6 N2 Ge1A 125.4(5)
C9 N2 Ge1 125.90(13)
C6 N2 Ge1 126.20(13)
C11 N3 C14 107.27(15)
C11 N3 Ge1 125.86(13)
C14 N3 Ge1 125.48(12)
C11 N3 Ge1A 115.8(5)
C14 N3 Ge1A 130.7(5)
C19 N4 C16 108.74(16)
C19 N4 Ge1 118.25(13)
C16 N4 Ge1 131.62(13)
C19 N4 Ge1A 116.1(4)
C16 N4 Ge1A 129.7(4)
O2 N5 O1 123.02(16)
O2 N5 C3 119.57(17)
O1 N5 C3 117.37(16)
C2 N6 H61N 120.5(17)
C2 N6 H62N 122.2(17)
H61N N6 H62N 116(2)
N1 C1 C19 113.63(17)
N1 C1 C2 109.93(17)
C19 C1 C2 136.23(18)
N6 C2 C3 129.87(18)
N6 C2 C1 125.87(18)
C3 C2 C1 104.24(17)
C2 C3 N5 120.90(17)
C2 C3 C4 110.22(16)
N5 C3 C4 128.76(17)
N1 C4 C5 119.01(17)
N1 C4 C3 105.05(16)
C5 C4 C3 135.51(17)
C4 C5 C6 121.95(17)
C4 C5 C20 121.13(17)
C6 C5 C20 116.54(17)
C5 C6 N2 127.55(17)
C5 C6 C7 125.03(17)
N2 C6 C7 107.17(16)
C8 C7 C6 108.97(17)
C8 C7 H7 125.5
C6 C7 H7 125.5
C7 C8 C9 108.25(17)
C7 C8 H8 125.9
C9 C8 H8 125.9
C10 C9 N2 124.62(17)
C10 C9 C8 127.24(18)
N2 C9 C8 108.08(16)
C9 C10 C11 123.55(18)
C9 C10 C26 119.60(17)
C11 C10 C26 116.64(17)
N3 C11 C10 124.28(17)
N3 C11 C12 108.57(17)
C10 C11 C12 127.15(18)
C13 C12 C11 107.85(17)
C13 C12 H12 126.1
C11 C12 H12 126.1
C12 C13 C14 108.44(17)
C12 C13 H13 125.8
C14 C13 H13 125.8
C15 C14 N3 125.56(17)
C15 C14 C13 126.48(18)
N3 C14 C13 107.83(16)
C16 C15 C14 122.11(17)
C16 C15 C32 117.09(17)
C14 C15 C32 120.69(17)
N4 C16 C15 120.57(17)
N4 C16 C17 107.09(16)
C15 C16 C17 132.26(18)
C18 C17 C16 108.32(17)
C18 C17 H17 125.8
C16 C17 H17 125.8
C17 C18 C19 106.91(17)
C17 C18 H18 126.5
C19 C18 H18 126.5
N4 C19 C1 111.69(17)
N4 C19 C18 108.95(16)
C1 C19 C18 139.36(18)
C25 C20 C21 118.97(18)
C25 C20 C5 121.57(18)
C21 C20 C5 119.45(18)
C22 C21 C20 120.2(2)
C22 C21 H21 119.9
C20 C21 H21 119.9
C23 C22 C21 120.3(2)
C23 C22 H22 119.9
C21 C22 H22 119.9
C24 C23 C22 119.92(19)
C24 C23 H23 120.0
C22 C23 H23 120.0
C23 C24 C25 120.0(2)
C23 C24 H24 120.0
C25 C24 H24 120.0
C20 C25 C24 120.6(2)
C20 C25 H25 119.7
C24 C25 H25 119.7
C31 C26 C27 118.63(19)
C31 C26 C10 122.14(18)
C27 C26 C10 119.15(19)
C26 C27 C28 120.8(2)
C26 C27 H27 119.6
C28 C27 H27 119.6
C29 C28 C27 119.7(2)
C29 C28 H28 120.1
C27 C28 H28 120.1
C30 C29 C28 120.1(2)
C30 C29 H29 120.0
C28 C29 H29 120.0
C29 C30 C31 120.1(2)
C29 C30 H30 119.9
C31 C30 H30 119.9
C26 C31 C30 120.6(2)
C26 C31 H31 119.7
C30 C31 H31 119.7
C33 C32 C37 119.21(18)
C33 C32 C15 120.78(17)
C37 C32 C15 119.87(17)
C32 C33 C34 120.05(19)
C32 C33 H33 120.0
C34 C33 H33 120.0
C35 C34 C33 120.35(19)
C35 C34 H34 119.8
C33 C34 H34 119.8
C34 C35 C36 119.66(19)
C34 C35 H35 120.2
C36 C35 H35 120.2
C37 C36 C35 120.26(19)
C37 C36 H36 119.9
C35 C36 H36 119.9
C36 C37 C32 120.44(19)
C36 C37 H37 119.8
C32 C37 H37 119.8
O3 C38 H38A 109.5
O3 C38 H38B 109.5
H38A C38 H38B 109.5
O3 C38 H38C 109.5
H38A C38 H38C 109.5
H38B C38 H38C 109.5

loop_
_geom_bond_atom_site_label_1
_geom_bond_atom_site_label_2
_geom_bond_distance
Ge1 Ge1A 1.106(16)
Ge1 O3 1.7879(14)
Ge1 N2 1.8923(16)
Ge1 N4 1.8966(16)
Ge1 N3 1.9153(16)
Ge1 N1 1.9463(16)
Ge1A N2 1.802(15)
Ge1A N3 1.917(15)
Ge1A N1 2.114(15)
Ge1A N4 2.119(15)
O1 N5 1.242(2)
O2 N5 1.230(2)
O3 C38 1.440(2)
N1 C1 1.373(2)
N1 C4 1.379(2)
N2 C9 1.404(2)
N2 C6 1.410(2)
N3 C11 1.390(2)
N3 C14 1.407(2)
N4 C19 1.368(2)
N4 C16 1.387(2)
N5 C3 1.427(2)
N6 C2 1.340(3)
N6 H61N 0.89(3)
N6 H62N 0.89(3)
C1 C19 1.403(3)
C1 C2 1.421(3)
C2 C3 1.411(3)
C3 C4 1.441(3)
C4 C5 1.401(3)
C5 C6 1.404(3)
C5 C20 1.499(3)
C6 C7 1.427(3)
C7 C8 1.360(3)
C7 H7 0.9500
C8 C9 1.421(3)
C8 H8 0.9500
C9 C10 1.392(3)
C10 C11 1.397(3)
C10 C26 1.499(3)
C11 C12 1.426(3)
C12 C13 1.364(3)
C12 H12 0.9500
C13 C14 1.423(3)
C13 H13 0.9500
C14 C15 1.397(3)
C15 C16 1.391(3)
C15 C32 1.497(3)
C16 C17 1.422(3)
C17 C18 1.382(3)
C17 H17 0.9500
C18 C19 1.412(3)
C18 H18 0.9500
C20 C25 1.389(3)
C20 C21 1.395(3)
C21 C22 1.391(3)
C21 H21 0.9500
C22 C23 1.384(3)
C22 H22 0.9500
C23 C24 1.380(3)
C23 H23 0.9500
C24 C25 1.393(3)
C24 H24 0.9500
C25 H25 0.9500
C26 C31 1.380(3)
C26 C27 1.386(3)
C27 C28 1.395(3)
C27 H27 0.9500
C28 C29 1.376(4)
C28 H28 0.9500
C29 C30 1.372(3)
C29 H29 0.9500
C30 C31 1.395(3)
C30 H30 0.9500
C31 H31 0.9500
C32 C33 1.391(3)
C32 C37 1.392(3)
C33 C34 1.392(3)
C33 H33 0.9500
C34 C35 1.381(3)
C34 H34 0.9500
C35 C36 1.388(3)
C35 H35 0.9500
C36 C37 1.382(3)
C36 H36 0.9500
C37 H37 0.9500
C38 H38A 0.9800
C38 H38B 0.9800
C38 H38C 0.9800

loop_
_geom_hbond_atom_site_label_D
_geom_hbond_atom_site_label_H
_geom_hbond_atom_site_label_A
_geom_hbond_distance_DH
_geom_hbond_distance_HA
_geom_hbond_distance_DA
_geom_hbond_angle_DHA
_geom_hbond_site_symmetry_A
N6 H61N O1 0.89(3) 2.22(3) 2.770(2) 120(2) .
N6 H62N O3 0.89(3) 2.09(3) 2.953(2) 162(2) 4_576

loop_
_geom_torsion_atom_site_label_1
_geom_torsion_atom_site_label_2
_geom_torsion_atom_site_label_3
_geom_torsion_atom_site_label_4
_geom_torsion
O3 Ge1 N1 C1 93.94(14)
N2 Ge1 N1 C1 -163.98(14)
N4 Ge1 N1 C1 -8.98(13)
N3 Ge1 N1 C1 -71.5(2)
O3 Ge1 N1 C4 -83.79(18)
N2 Ge1 N1 C4 18.29(18)
N4 Ge1 N1 C4 173.30(19)
N3 Ge1 N1 C4 110.7(2)
O3 Ge1 N2 C9 -87.34(16)
N4 Ge1 N2 C9 106.96(19)
N3 Ge1 N2 C9 16.00(16)
N1 Ge1 N2 C9 169.71(16)
O3 Ge1 N2 C6 84.29(16)
N4 Ge1 N2 C6 -81.4(2)
N3 Ge1 N2 C6 -172.37(16)
N1 Ge1 N2 C6 -18.66(16)
O3 Ge1 N3 C11 86.13(16)
N2 Ge1 N3 C11 -17.13(16)
N4 Ge1 N3 C11 -169.23(16)
N1 Ge1 N3 C11 -108.36(19)
O3 Ge1 N3 C14 -78.71(16)
N2 Ge1 N3 C14 178.03(16)
N4 Ge1 N3 C14 25.93(16)
N1 Ge1 N3 C14 86.8(2)
O3 Ge1 N4 C19 -89.84(15)
N2 Ge1 N4 C19 75.7(2)
N3 Ge1 N4 C19 167.97(15)
N1 Ge1 N4 C19 11.12(14)
O3 Ge1 N4 C16 75.00(17)
N2 Ge1 N4 C16 -119.45(19)
N3 Ge1 N4 C16 -27.18(17)
N1 Ge1 N4 C16 175.97(18)
C4 N1 C1 C19 -176.05(16)
Ge1 N1 C1 C19 5.7(2)
C4 N1 C1 C2 -0.5(2)
N1 C1 C2 N6 -179.19(19)
C19 C1 C2 N6 -5.1(4)
N1 C1 C2 C3 2.5(2)
C19 C1 C2 C3 176.6(2)
N6 C2 C3 N5 -5.4(3)
C1 C2 C3 N5 172.86(17)
N6 C2 C3 C4 178.2(2)
C1 C2 C3 C4 -3.6(2)
O2 N5 C3 C2 -148.96(19)
O1 N5 C3 C2 28.6(3)
O2 N5 C3 C4 26.7(3)
O1 N5 C3 C4 -155.7(2)
C1 N1 C4 C5 171.89(17)
Ge1 N1 C4 C5 -10.3(3)
C1 N1 C4 C3 -1.7(2)
Ge1 N1 C4 C3 176.10(14)
C2 C3 C4 N1 3.3(2)
N5 C3 C4 N1 -172.73(19)
C2 C3 C4 C5 -168.7(2)
N5 C3 C4 C5 15.3(4)
N1 C4 C5 C6 -2.8(3)
C3 C4 C5 C6 168.3(2)
N1 C4 C5 C20 -175.51(17)
C3 C4 C5 C20 -4.3(3)
C4 C5 C6 N2 0.2(3)
C20 C5 C6 N2 173.22(18)
C4 C5 C6 C7 -173.32(19)
C20 C5 C6 C7 -0.3(3)
C9 N2 C6 C5 -172.32(19)
Ge1 N2 C6 C5 14.8(3)
C9 N2 C6 C7 2.1(2)
Ge1 N2 C6 C7 -170.75(13)
C5 C6 C7 C8 173.17(19)
N2 C6 C7 C8 -1.5(2)
C6 C7 C8 C9 0.2(2)
C6 N2 C9 C10 175.24(18)
Ge1 N2 C9 C10 -11.8(3)
C6 N2 C9 C8 -2.0(2)
Ge1 N2 C9 C8 170.89(13)
C7 C8 C9 C10 -176.05(19)
C7 C8 C9 N2 1.1(2)
N2 C9 C10 C11 2.7(3)
C8 C9 C10 C11 179.4(2)
N2 C9 C10 C26 -171.82(18)
C8 C9 C10 C26 4.9(3)
C14 N3 C11 C10 -178.87(18)
Ge1 N3 C11 C10 14.0(3)
C14 N3 C11 C12 0.8(2)
Ge1 N3 C11 C12 -166.36(13)
C9 C10 C11 N3 -3.9(3)
C26 C10 C11 N3 170.78(18)
C9 C10 C11 C12 176.6(2)
C26 C10 C11 C12 -8.8(3)
N3 C11 C12 C13 0.4(2)
C10 C11 C12 C13 180.0(2)
C11 C12 C13 C14 -1.4(2)
C11 N3 C14 C15 174.61(19)
Ge1 N3 C14 C15 -18.2(3)
C11 N3 C14 C13 -1.6(2)
Ge1 N3 C14 C13 165.59(13)
C12 C13 C14 C15 -174.29(19)
C12 C13 C14 N3 1.9(2)
N3 C14 C15 C16 -1.6(3)
C13 C14 C15 C16 173.85(19)
N3 C14 C15 C32 -177.71(17)
C13 C14 C15 C32 -2.2(3)
C19 N4 C16 C15 -176.74(18)
Ge1 N4 C16 C15 17.3(3)
C19 N4 C16 C17 0.2(2)
Ge1 N4 C16 C17 -165.73(14)
C14 C15 C16 N4 2.9(3)
C32 C15 C16 N4 179.08(17)
C14 C15 C16 C17 -173.2(2)
C32 C15 C16 C17 3.0(3)
N4 C16 C17 C18 -0.6(2)
C15 C16 C17 C18 175.8(2)
C16 C17 C18 C19 0.8(2)
C16 N4 C19 C1 -179.09(16)
Ge1 N4 C19 C1 -11.0(2)
C16 N4 C19 C18 0.3(2)
Ge1 N4 C19 C18 168.38(13)
N1 C1 C19 N4 3.0(2)
C2 C1 C19 N4 -170.9(2)
N1 C1 C19 C18 -176.1(2)
C2 C1 C19 C18 10.0(4)
C17 C18 C19 N4 -0.7(2)
C17 C18 C19 C1 178.4(2)
C4 C5 C20 C25 -111.5(2)
C6 C5 C20 C25 75.5(2)
C4 C5 C20 C21 70.0(3)
C6 C5 C20 C21 -103.1(2)
C25 C20 C21 C22 1.0(3)
C5 C20 C21 C22 179.58(19)
C20 C21 C22 C23 0.3(3)
C21 C22 C23 C24 -0.6(3)
C22 C23 C24 C25 -0.3(3)
C21 C20 C25 C24 -2.0(3)
C5 C20 C25 C24 179.49(18)
C23 C24 C25 C20 1.6(3)
C9 C10 C26 C31 -83.3(3)
C11 C10 C26 C31 101.9(2)
C9 C10 C26 C27 100.1(2)
C11 C10 C26 C27 -74.7(3)
C31 C26 C27 C28 -0.1(4)
C10 C26 C27 C28 176.7(2)
C26 C27 C28 C29 -0.2(4)
C27 C28 C29 C30 0.0(4)
C28 C29 C30 C31 0.6(4)
C27 C26 C31 C30 0.6(3)
C10 C26 C31 C30 -176.0(2)
C29 C30 C31 C26 -0.9(4)
C16 C15 C32 C33 -93.9(2)
C14 C15 C32 C33 82.3(2)
C16 C15 C32 C37 81.9(2)
C14 C15 C32 C37 -101.9(2)
C37 C32 C33 C34 -0.8(3)
C15 C32 C33 C34 175.02(19)
C32 C33 C34 C35 -0.7(3)
C33 C34 C35 C36 1.6(3)
C34 C35 C36 C37 -0.9(3)
C35 C36 C37 C32 -0.6(3)
C33 C32 C37 C36 1.5(3)
C15 C32 C37 C36 -174.39(18)
